data_7100199
loop_
_publ_author_name
'Yoshihiko Yamamoto'
'Kozo Hattori'
'Jun-ichi Ishii'
'Keiji Itoh'
'Hisao Nishiyama'

_publ_section_title
;
Synthesis of bi- and tricyclic arylboronates via
Cp*RuCl-catalyzed cycloaddition of ?,?-diynes with ethynylboronate
;
_journal_name_full 'Chemical Communications'
_journal_paper_doi 10.1039/b506977g
_journal_year 2005
_chemical_formula_sum 'C18 H23 B O6'
_chemical_formula_weight 346.17
_space_group_IT_number 2
_symmetry_cell_setting triclinic
_symmetry_space_group_name_Hall '-P 1'
_symmetry_space_group_name_H-M 'P -1'
_cell_angle_alpha 62.7990(10)
_cell_angle_beta 84.221(2)
_cell_angle_gamma 84.2950(10)
_cell_formula_units_Z 2
_cell_length_a 6.0252(4)
_cell_length_b 12.4955(9)
_cell_length_c 13.2849(9)
_cell_measurement_temperature 173(2)
_cell_volume 883.45(11)
_diffrn_ambient_temperature 173(2)
_exptl_crystal_density_diffrn 1.301
_cod_depositor_comments
;
The following automatic conversions were performed:
'_symmetry_cell_setting' value 'Triclinic' changed to 'triclinic'
according to '/home/saulius/struct/CIF-dictionaries/cif_core.dic'
dictionary named 'cif_core.dic' version 2.4.1 from 2010-06-29.

Automatic conversion script
Id: cif_fix_enum 1527 2010-12-29 10:47:43Z saulius 
;
_cod_database_code 7100199

loop_
_symmetry_equiv_pos_as_xyz
'x, y, z'
'-x, -y, -z'

loop_
_atom_site_label
_atom_site_type_symbol
_atom_site_fract_x
_atom_site_fract_y
_atom_site_fract_z
_atom_site_U_iso_or_equiv
_atom_site_adp_type
_atom_site_occupancy
_atom_site_symmetry_multiplicity
_atom_site_calc_flag
_atom_site_refinement_flags
_atom_site_disorder_assembly
_atom_site_disorder_group
B1 B 0.0531(3) 0.58373(14) 1.09145(13) 0.0269(3) Uani 1 1 d . . .
C1 C -0.3206(2) 0.88187(12) 0.97679(11) 0.0253(3) Uani 1 1 d . . .
H1 H -0.4679 0.9077 0.9861 0.030 Uiso 1 1 calc R . .
C2 C -0.1690(2) 0.96324(12) 0.90170(10) 0.0233(3) Uani 1 1 d . . .
C3 C -0.2027(2) 1.09744(11) 0.82916(10) 0.0240(3) Uani 1 1 d . . .
H3A H -0.1948 1.1412 0.8729 0.029 Uiso 1 1 calc R . .
H3B H -0.3450 1.1184 0.7945 0.029 Uiso 1 1 calc R . .
C4 C -0.0046(2) 1.12327(11) 0.73901(11) 0.0227(3) Uani 1 1 d . . .
C5 C 0.1821(2) 1.02831(12) 0.80208(11) 0.0257(3) Uani 1 1 d . . .
H5A H 0.2783 1.0061 0.7506 0.031 Uiso 1 1 calc R . .
H5B H 0.2722 1.0576 0.8398 0.031 Uiso 1 1 calc R . .
C6 C 0.0510(2) 0.92369(12) 0.88674(11) 0.0234(3) Uani 1 1 d . . .
C7 C 0.1220(2) 0.80326(12) 0.94753(11) 0.0253(3) Uani 1 1 d . . .
H7 H 0.2689 0.7777 0.9370 0.030 Uiso 1 1 calc R . .
C8 C -0.0280(2) 0.71998(12) 1.02504(11) 0.0256(3) Uani 1 1 d . . .
C9 C -0.2486(2) 0.76110(12) 1.03792(11) 0.0266(3) Uani 1 1 d . . .
H9 H -0.3495 0.7067 1.0884 0.032 Uiso 1 1 calc R . .
C10 C -0.0606(2) 1.10598(12) 0.63719(11) 0.0256(3) Uani 1 1 d . . .
C11 C -0.3427(3) 1.11327(17) 0.52397(13) 0.0392(4) Uani 1 1 d . . .
H11A H -0.2928 1.1819 0.4567 0.059 Uiso 1 1 calc R . .
H11B H -0.5026 1.1131 0.5273 0.059 Uiso 1 1 calc R . .
H11C H -0.2773 1.0407 0.5224 0.059 Uiso 1 1 calc R . .
C12 C 0.0559(2) 1.25460(12) 0.68917(12) 0.0275(3) Uani 1 1 d . . .
C13 C 0.3428(3) 1.38797(16) 0.62648(18) 0.0490(5) Uani 1 1 d . . .
H13A H 0.2848 1.4348 0.5531 0.074 Uiso 1 1 calc R . .
H13B H 0.5031 1.3868 0.6194 0.074 Uiso 1 1 calc R . .
H13C H 0.2870 1.4233 0.6755 0.074 Uiso 1 1 calc R . .
C14 C -0.0276(3) 0.37757(13) 1.21850(13) 0.0335(3) Uani 1 1 d . . .
H14A H -0.0620 0.3393 1.1732 0.040 Uiso 1 1 calc R . .
H14B H -0.1122 0.3402 1.2909 0.040 Uiso 1 1 calc R . .
C15 C 0.2213(3) 0.35541(13) 1.23848(12) 0.0293(3) Uani 1 1 d . . .
C16 C 0.3467(3) 0.42747(13) 1.12538(13) 0.0332(3) Uani 1 1 d . . .
H16A H 0.5047 0.4216 1.1370 0.040 Uiso 1 1 calc R . .
H16B H 0.3289 0.3928 1.0748 0.040 Uiso 1 1 calc R . .
C17 C 0.2847(3) 0.22106(14) 1.27771(14) 0.0384(4) Uani 1 1 d . . .
H17A H 0.2461 0.1983 1.2220 0.058 Uiso 1 1 calc R . .
H17B H 0.2050 0.1746 1.3488 0.058 Uiso 1 1 calc R . .
H17C H 0.4425 0.2061 1.2869 0.058 Uiso 1 1 calc R . .
C18 C 0.2744(4) 0.39393(16) 1.32685(15) 0.0447(4) Uani 1 1 d . . .
H18A H 0.4329 0.3849 1.3344 0.067 Uiso 1 1 calc R . .
H18B H 0.1999 0.3443 1.3985 0.067 Uiso 1 1 calc R . .
H18C H 0.2239 0.4768 1.3031 0.067 Uiso 1 1 calc R . .
O1 O -0.09689(17) 0.50344(9) 1.16203(9) 0.0329(3) Uani 1 1 d . . .
O2 O 0.26910(18) 0.55234(9) 1.07302(9) 0.0354(3) Uani 1 1 d . . .
O3 O 0.0780(2) 1.08721(17) 0.57511(13) 0.0601(5) Uani 1 1 d . . .
O4 O -0.27571(19) 1.11937(12) 0.62261(9) 0.0388(3) Uani 1 1 d . . .
O5 O -0.0806(2) 1.33713(11) 0.66569(16) 0.0629(5) Uani 1 1 d . . .
O6 O 0.27272(19) 1.26603(10) 0.67393(11) 0.0409(3) Uani 1 1 d . . .

loop_
_atom_site_aniso_label
_atom_site_aniso_U_11
_atom_site_aniso_U_22
_atom_site_aniso_U_33
_atom_site_aniso_U_23
_atom_site_aniso_U_13
_atom_site_aniso_U_12
B1 0.0276(8) 0.0281(7) 0.0219(7) -0.0091(6) -0.0011(6) 0.0006(5)
C1 0.0233(6) 0.0305(7) 0.0209(6) -0.0118(5) 0.0036(5) 0.0004(5)
C2 0.0239(6) 0.0283(6) 0.0185(6) -0.0121(5) 0.0005(5) 0.0007(5)
C3 0.0238(6) 0.0269(6) 0.0197(6) -0.0104(5) 0.0028(5) 0.0007(5)
C4 0.0213(6) 0.0251(6) 0.0207(6) -0.0102(5) 0.0016(4) -0.0010(4)
C5 0.0198(6) 0.0272(6) 0.0253(6) -0.0083(5) 0.0004(5) -0.0007(4)
C6 0.0226(6) 0.0272(6) 0.0192(6) -0.0096(5) -0.0010(4) -0.0010(5)
C7 0.0222(6) 0.0282(6) 0.0241(6) -0.0113(5) -0.0013(5) 0.0015(5)
C8 0.0266(7) 0.0285(6) 0.0208(6) -0.0108(5) -0.0012(5) -0.0002(5)
C9 0.0267(7) 0.0292(7) 0.0206(6) -0.0090(5) 0.0030(5) -0.0033(5)
C10 0.0247(6) 0.0292(6) 0.0210(6) -0.0104(5) 0.0029(5) -0.0023(5)
C11 0.0377(8) 0.0539(10) 0.0286(7) -0.0204(7) -0.0092(6) 0.0013(7)
C12 0.0259(7) 0.0281(7) 0.0274(7) -0.0120(5) 0.0015(5) -0.0023(5)
C13 0.0406(9) 0.0338(8) 0.0606(11) -0.0102(8) 0.0063(8) -0.0158(7)
C14 0.0329(8) 0.0266(7) 0.0321(7) -0.0066(6) 0.0033(6) -0.0023(5)
C15 0.0351(8) 0.0272(6) 0.0225(6) -0.0094(5) -0.0019(5) 0.0029(5)
C16 0.0314(7) 0.0292(7) 0.0322(7) -0.0100(6) 0.0022(6) 0.0037(5)
C17 0.0503(10) 0.0283(7) 0.0312(8) -0.0102(6) -0.0027(7) 0.0062(6)
C18 0.0617(12) 0.0418(9) 0.0353(8) -0.0217(7) -0.0162(8) 0.0121(8)
O1 0.0263(5) 0.0273(5) 0.0355(6) -0.0067(4) 0.0017(4) -0.0007(4)
O2 0.0303(6) 0.0276(5) 0.0347(6) -0.0047(4) 0.0070(4) 0.0014(4)
O3 0.0299(6) 0.1224(14) 0.0574(8) -0.0680(10) 0.0045(6) -0.0014(7)
O4 0.0271(6) 0.0650(8) 0.0331(6) -0.0308(6) -0.0073(4) 0.0087(5)
O5 0.0325(7) 0.0290(6) 0.1128(13) -0.0211(7) 0.0010(7) -0.0002(5)
O6 0.0285(6) 0.0288(6) 0.0538(7) -0.0095(5) 0.0071(5) -0.0073(4)

loop_
_geom_bond_atom_site_label_1
_geom_bond_atom_site_label_2
_geom_bond_distance
_geom_bond_site_symmetry_2
_geom_bond_publ_flag
B1 O2 1.3527(19) . ?
B1 O1 1.3609(19) . ?
B1 C8 1.570(2) . ?
C1 C2 1.3915(19) . ?
C1 C9 1.3946(18) . ?
C2 C6 1.3959(18) . ?
C2 C3 1.5088(17) . ?
C3 C4 1.5486(17) . ?
C4 C12 1.5302(18) . ?
C4 C10 1.5374(18) . ?
C4 C5 1.5464(17) . ?
C5 C6 1.5100(18) . ?
C6 C7 1.3893(17) . ?
C7 C8 1.407(2) . ?
C8 C9 1.3998(19) . ?
C10 O3 1.1966(18) . ?
C10 O4 1.3128(18) . ?
C11 O4 1.4457(17) . ?
C12 O5 1.1943(18) . ?
C12 O6 1.3137(18) . ?
C13 O6 1.4470(19) . ?
C14 O1 1.4370(17) . ?
C14 C15 1.525(2) . ?
C15 C16 1.520(2) . ?
C15 C18 1.528(2) . ?
C15 C17 1.5325(19) . ?
C16 O2 1.4371(17) . ?

loop_
_cod_related_entry_id
_cod_related_entry_database
_cod_related_entry_code
1 ChemSpider 21150312
